data_7155973
loop_
_publ_author_name
'Grellepois, Fabienne'
'Ben Jamaa, Abdelkhalek'
'Saraiva Rosa, Nathalie'

_publ_section_title
;
 \a-Trifluoromethylated tertiary homoallylic amines: diastereoselective
 synthesis and conversion into \b-aminoesters, \g- and \d-aminoalcohols,
 azetidines and pyrrolidines
;
_journal_name_full 'Organic &amp; Biomolecular Chemistry'
_journal_paper_doi 10.1039/C7OB02506H
_journal_year 2017
_chemical_absolute_configuration ad
_chemical_formula_sum 'C10 H18 F3 N O S'
_chemical_formula_weight 257.31
_chemical_name_systematic
;
 ?
;
_space_group_IT_number 144
_symmetry_cell_setting hexagonal
_symmetry_space_group_name_Hall 'P 31'
_symmetry_space_group_name_H-M 'P 31'
_atom_sites_solution_hydrogens geom
_atom_sites_solution_primary direct
_atom_sites_solution_secondary difmap
_audit_creation_method SHELXL-97
_audit_update_record
;
2017-10-03 deposited with the CCDC.
2017-11-01 downloaded from the CCDC.
;
_cell_angle_alpha 90.00
_cell_angle_beta 90.00
_cell_angle_gamma 120.00
_cell_formula_units_Z 3
_cell_length_a 9.6709(5)
_cell_length_b 9.6709(5)
_cell_length_c 12.3901(6)
_cell_measurement_reflns_used 8873
_cell_measurement_temperature 101(2)
_cell_measurement_theta_max 72.04
_cell_measurement_theta_min 5.28
_cell_volume 1003.55(9)
_computing_cell_refinement 'Bruker SAINT'
_computing_data_collection 'Bruker APEX2'
_computing_data_reduction 'Bruker SAINT'
_computing_molecular_graphics 'Ortep-3 for Windows (Farrugia, 1997)'
_computing_publication_material 'WinGX publication routines (Farrugia, 1999)'
_computing_structure_refinement 'SHELXL-97 (Sheldrick, 1997)'
_computing_structure_solution 'SHELXS-97 (Sheldrick 2008)'
_diffrn_ambient_temperature 101(2)
_diffrn_measured_fraction_theta_full 0.999
_diffrn_measured_fraction_theta_max 0.999
_diffrn_measurement_device_type 'Bruker APEX-II CCD'
_diffrn_measurement_method '\f and \w scans'
_diffrn_radiation_monochromator graphite
_diffrn_radiation_source 'fine-focus sealed tube'
_diffrn_radiation_type CuK\a
_diffrn_radiation_wavelength 1.54178
_diffrn_reflns_av_R_equivalents 0.0339
_diffrn_reflns_av_sigmaI/netI 0.0339
_diffrn_reflns_limit_h_max 11
_diffrn_reflns_limit_h_min -11
_diffrn_reflns_limit_k_max 11
_diffrn_reflns_limit_k_min -11
_diffrn_reflns_limit_l_max 15
_diffrn_reflns_limit_l_min -15
_diffrn_reflns_number 10966
_diffrn_reflns_theta_full 72.04
_diffrn_reflns_theta_max 72.04
_diffrn_reflns_theta_min 5.28
_diffrn_standards_number 0
_exptl_absorpt_coefficient_mu 2.347
_exptl_absorpt_correction_type none
_exptl_crystal_colour colourless
_exptl_crystal_density_diffrn 1.277
_exptl_crystal_density_method 'not measured'
_exptl_crystal_description needle
_exptl_crystal_F_000 408
_exptl_crystal_size_max 0.4
_exptl_crystal_size_mid 0.1
_exptl_crystal_size_min 0.05
_refine_diff_density_max 0.268
_refine_diff_density_min -0.133
_refine_diff_density_rms 0.039
_refine_ls_abs_structure_details 'Flack H D (1983), Acta Cryst. A39, 876-881'
_refine_ls_abs_structure_Flack 0.048(14)
_refine_ls_extinction_method none
_refine_ls_goodness_of_fit_ref 1.065
_refine_ls_hydrogen_treatment mixed
_refine_ls_matrix_type full
_refine_ls_number_parameters 153
_refine_ls_number_reflns 2596
_refine_ls_number_restraints 1
_refine_ls_restrained_S_all 1.065
_refine_ls_R_factor_all 0.0302
_refine_ls_R_factor_gt 0.0283
_refine_ls_shift/su_max 0.003
_refine_ls_shift/su_mean 0.000
_refine_ls_structure_factor_coef Fsqd
_refine_ls_weighting_details 'calc w=1/[\s^2^(Fo^2^)+(0.0365P)^2^+0.1132P] where P=(Fo^2^+2Fc^2^)/3'
_refine_ls_weighting_scheme calc
_refine_ls_wR_factor_gt 0.0686
_refine_ls_wR_factor_ref 0.0699
_reflns_number_gt 2500
_reflns_number_total 2596
_reflns_threshold_expression >2sigma(I)
_cod_data_source_file c7ob02506h2.cif
_cod_data_source_block cu_14fg005bis_0m
_cod_original_sg_symbol_H-M P3(1)
_cod_database_code 7155973

loop_
_symmetry_equiv_pos_as_xyz
'x, y, z'
'-y, x-y, z+1/3'
'-x+y, -x, z+2/3'

loop_
_atom_site_label
_atom_site_type_symbol
_atom_site_fract_x
_atom_site_fract_y
_atom_site_fract_z
_atom_site_U_iso_or_equiv
_atom_site_adp_type
_atom_site_occupancy
_atom_site_symmetry_multiplicity
_atom_site_calc_flag
_atom_site_refinement_flags
S1 S 0.29705(5) 0.83703(5) 0.29781(3) 0.02506(10) Uani 1 1 d .
F1 F -0.02744(18) 0.8836(2) 0.02265(14) 0.0624(4) Uani 1 1 d .
F2 F 0.15838(16) 1.04271(15) 0.13061(11) 0.0469(3) Uani 1 1 d .
F3 F 0.21893(17) 0.96409(17) -0.01481(10) 0.0511(3) Uani 1 1 d .
O1 O 0.28205(17) 0.68521(17) 0.33862(10) 0.0381(3) Uani 1 1 d .
N1 N 0.26164(16) 0.82436(17) 0.16757(11) 0.0241(3) Uani 1 1 d .
C1 C 0.5377(3) 1.1327(2) 0.2437(3) 0.0537(7) Uani 1 1 d .
H14 H 0.6492 1.2171 0.2526 0.081 Uiso 1 1 calc R
H1 H 0.4674 1.1657 0.2779 0.081 Uiso 1 1 calc R
H13 H 0.5124 1.1138 0.1666 0.081 Uiso 1 1 calc R
C2 C 0.5132(2) 0.9809(2) 0.29604(15) 0.0341(4) Uani 1 1 d .
C3 C 0.1002(2) 0.7725(2) 0.12635(14) 0.0279(4) Uani 1 1 d .
C4 C 0.0522(2) 0.6347(2) 0.04518(14) 0.0337(4) Uani 1 1 d .
H9 H -0.0478 0.6126 0.0085 0.040 Uiso 1 1 calc R
H8 H 0.1365 0.6685 -0.0104 0.040 Uiso 1 1 calc R
C5 C 0.0278(2) 0.4853(2) 0.09699(16) 0.0388(4) Uani 1 1 d .
H7 H 0.1065 0.4936 0.1466 0.047 Uiso 1 1 calc R
C6 C -0.0956(3) 0.3423(3) 0.0787(2) 0.0531(6) Uani 1 1 d .
H2 H -0.1765 0.3297 0.0296 0.064 Uiso 1 1 calc R
H6 H -0.1036 0.2518 0.1147 0.064 Uiso 1 1 calc R
C7 C 0.5569(3) 1.0054(4) 0.4164(2) 0.0637(8) Uani 1 1 d .
H19 H 0.6705 1.0842 0.4244 0.096 Uiso 1 1 calc R
H18 H 0.5351 0.9038 0.4484 0.096 Uiso 1 1 calc R
H3 H 0.4928 1.0439 0.4532 0.096 Uiso 1 1 calc R
C8 C -0.0252(2) 0.7250(2) 0.21499(16) 0.0359(4) Uani 1 1 d .
H10 H -0.0301 0.6370 0.2574 0.054 Uiso 1 1 calc R
H11 H -0.1297 0.6906 0.1822 0.054 Uiso 1 1 calc R
H12 H 0.0037 0.8167 0.2623 0.054 Uiso 1 1 calc R
C9 C 0.1133(2) 0.9165(3) 0.06593(17) 0.0394(4) Uani 1 1 d .
C10 C 0.6040(2) 0.9118(2) 0.23868(15) 0.0322(4) Uani 1 1 d .
H15 H 0.5818 0.9050 0.1611 0.048 Uiso 1 1 calc R
H16 H 0.5699 0.8049 0.2670 0.048 Uiso 1 1 calc R
H17 H 0.7188 0.9810 0.2510 0.048 Uiso 1 1 calc R
H1N H 0.314(3) 0.796(3) 0.130(2) 0.032(6) Uiso 1 1 d .

loop_
_atom_site_aniso_label
_atom_site_aniso_U_11
_atom_site_aniso_U_22
_atom_site_aniso_U_33
_atom_site_aniso_U_23
_atom_site_aniso_U_13
_atom_site_aniso_U_12
S1 0.0286(2) 0.0319(2) 0.01705(16) -0.00223(15) -0.00092(14) 0.01691(18)
F1 0.0544(8) 0.0764(10) 0.0683(9) 0.0056(8) -0.0220(7) 0.0418(8)
F2 0.0525(7) 0.0409(7) 0.0538(8) 0.0031(5) 0.0012(6) 0.0282(6)
F3 0.0633(8) 0.0588(8) 0.0336(6) 0.0189(6) 0.0064(6) 0.0322(7)
O1 0.0469(8) 0.0463(8) 0.0272(6) 0.0132(6) 0.0077(5) 0.0279(7)
N1 0.0221(7) 0.0293(7) 0.0189(7) -0.0005(5) 0.0000(5) 0.0113(6)
C1 0.0287(10) 0.0266(10) 0.100(2) -0.0116(11) -0.0004(11) 0.0095(8)
C2 0.0278(9) 0.0394(10) 0.0348(10) -0.0156(7) -0.0088(7) 0.0166(8)
C3 0.0229(8) 0.0334(9) 0.0237(8) 0.0000(7) -0.0016(6) 0.0112(7)
C4 0.0279(9) 0.0418(10) 0.0241(8) -0.0071(7) -0.0053(7) 0.0120(8)
C5 0.0332(10) 0.0363(10) 0.0380(10) -0.0100(8) -0.0008(8) 0.0106(9)
C6 0.0482(12) 0.0382(12) 0.0541(13) -0.0111(10) -0.0011(10) 0.0074(10)
C7 0.0453(13) 0.106(2) 0.0446(12) -0.0427(14) -0.0234(10) 0.0416(14)
C8 0.0228(8) 0.0462(11) 0.0323(9) -0.0056(8) 0.0004(7) 0.0125(8)
C9 0.0396(10) 0.0464(12) 0.0362(10) 0.0035(8) -0.0054(8) 0.0246(9)
C10 0.0288(9) 0.0375(10) 0.0319(9) -0.0059(8) -0.0036(7) 0.0178(8)

loop_
_atom_type_symbol
_atom_type_description
_atom_type_scat_dispersion_real
_atom_type_scat_dispersion_imag
_atom_type_scat_source
C C 0.0181 0.0091 'International Tables Vol C Tables 4.2.6.8 and 6.1.1.4'
H H 0.0000 0.0000 'International Tables Vol C Tables 4.2.6.8 and 6.1.1.4'
N N 0.0311 0.0180 'International Tables Vol C Tables 4.2.6.8 and 6.1.1.4'
O O 0.0492 0.0322 'International Tables Vol C Tables 4.2.6.8 and 6.1.1.4'
F F 0.0727 0.0534 'International Tables Vol C Tables 4.2.6.8 and 6.1.1.4'
S S 0.3331 0.5567 'International Tables Vol C Tables 4.2.6.8 and 6.1.1.4'

loop_
_geom_angle_atom_site_label_1
_geom_angle_atom_site_label_2
_geom_angle_atom_site_label_3
_geom_angle
O1 S1 N1 110.26(8)
O1 S1 C2 105.22(9)
N1 S1 C2 99.22(8)
C3 N1 S1 120.85(11)
C3 N1 H1N 114.5(16)
S1 N1 H1N 115.9(16)
C2 C1 H14 109.5
C2 C1 H1 109.5
H14 C1 H1 109.5
C2 C1 H13 109.5
H14 C1 H13 109.5
H1 C1 H13 109.5
C1 C2 C10 112.46(18)
C1 C2 C7 111.7(2)
C10 C2 C7 110.35(17)
C1 C2 S1 107.80(13)
C10 C2 S1 111.13(13)
C7 C2 S1 103.03(15)
N1 C3 C8 113.60(14)
N1 C3 C9 105.61(14)
C8 C3 C9 108.53(16)
N1 C3 C4 109.28(14)
C8 C3 C4 110.95(15)
C9 C3 C4 108.63(15)
C5 C4 C3 112.97(15)
C5 C4 H9 109.0
C3 C4 H9 109.0
C5 C4 H8 109.0
C3 C4 H8 109.0
H9 C4 H8 107.8
C6 C5 C4 124.4(2)
C6 C5 H7 117.8
C4 C5 H7 117.8
C5 C6 H2 120.0
C5 C6 H6 120.0
H2 C6 H6 120.0
C2 C7 H19 109.5
C2 C7 H18 109.5
H19 C7 H18 109.5
C2 C7 H3 109.5
H19 C7 H3 109.5
H18 C7 H3 109.5
C3 C8 H10 109.5
C3 C8 H11 109.5
H10 C8 H11 109.5
C3 C8 H12 109.5
H10 C8 H12 109.5
H11 C8 H12 109.5
F3 C9 F2 106.86(18)
F3 C9 F1 106.99(18)
F2 C9 F1 106.58(17)
F3 C9 C3 112.34(16)
F2 C9 C3 112.22(16)
F1 C9 C3 111.49(17)
C2 C10 H15 109.5
C2 C10 H16 109.5
H15 C10 H16 109.5
C2 C10 H17 109.5
H15 C10 H17 109.5
H16 C10 H17 109.5

loop_
_geom_bond_atom_site_label_1
_geom_bond_atom_site_label_2
_geom_bond_distance
S1 O1 1.4898(14)
S1 N1 1.6415(14)
S1 C2 1.843(2)
F1 C9 1.344(2)
F2 C9 1.338(3)
F3 C9 1.337(3)
N1 C3 1.472(2)
N1 H1N 0.83(2)
C1 C2 1.512(3)
C1 H14 0.9800
C1 H1 0.9800
C1 H13 0.9800
C2 C10 1.519(3)
C2 C7 1.535(3)
C3 C8 1.527(2)
C3 C9 1.530(3)
C3 C4 1.544(2)
C4 C5 1.488(3)
C4 H9 0.9900
C4 H8 0.9900
C5 C6 1.318(3)
C5 H7 0.9500
C6 H2 0.9500
C6 H6 0.9500
C7 H19 0.9800
C7 H18 0.9800
C7 H3 0.9800
C8 H10 0.9800
C8 H11 0.9800
C8 H12 0.9800
C10 H15 0.9800
C10 H16 0.9800
C10 H17 0.9800

loop_
_geom_hbond_atom_site_label_D
_geom_hbond_atom_site_label_H
_geom_hbond_atom_site_label_A
_geom_hbond_distance_DH
_geom_hbond_distance_HA
_geom_hbond_distance_DA
_geom_hbond_angle_DHA
_geom_hbond_site_symmetry_A
N1 H1N O1 0.83(2) 2.09(3) 2.8955(19) 165(2) 3_564
C4 H8 O1 0.99 2.38 3.111(2) 129.7 3_564
C8 H12 F1 0.98 2.57 3.536(2) 168.8 2_675
C10 H15 S1 0.98 3.02 3.8413(19) 142.0 3_564
C10 H15 O1 0.98 2.62 3.465(2) 144.7 3_564

loop_
_geom_torsion_atom_site_label_1
_geom_torsion_atom_site_label_2
_geom_torsion_atom_site_label_3
_geom_torsion_atom_site_label_4
_geom_torsion
O1 S1 N1 C3 92.88(14)
C2 S1 N1 C3 -157.03(14)
O1 S1 C2 C1 173.87(15)
N1 S1 C2 C1 59.81(15)
O1 S1 C2 C10 50.20(15)
N1 S1 C2 C10 -63.86(15)
O1 S1 C2 C7 -67.97(16)
N1 S1 C2 C7 177.97(15)
S1 N1 C3 C8 -3.3(2)
S1 N1 C3 C9 115.50(14)
S1 N1 C3 C4 -127.81(14)
N1 C3 C4 C5 68.26(19)
C8 C3 C4 C5 -57.8(2)
C9 C3 C4 C5 -176.98(15)
C3 C4 C5 C6 133.3(2)
N1 C3 C9 F3 59.1(2)
C8 C3 C9 F3 -178.79(16)
C4 C3 C9 F3 -58.1(2)
N1 C3 C9 F2 -61.38(19)
C8 C3 C9 F2 60.8(2)
C4 C3 C9 F2 -178.51(16)
N1 C3 C9 F1 179.15(16)
C8 C3 C9 F1 -58.7(2)
C4 C3 C9 F1 62.0(2)
